data_2312616
loop_
_publ_author_name
'Zigelstein, Rachel'
'Lough, Alan J.'
'Bender, Timothy P.'

_publ_section_title
;
 The influence of the axial group on the crystal structures of boron
 subphthalocyanines.
;
_journal_coeditor_code DG3059
_journal_issue 10
_journal_name_full 'Acta crystallographica. Section C, Structural chemistry'
_journal_paper_doi 10.1107/S2053229624006934
_journal_volume 80
_journal_year 2024
_chemical_formula_iupac 'C31 H20 B N7'
_chemical_formula_moiety 'C31 H20 B N7'
_chemical_formula_sum 'C31 H20 B N7'
_chemical_formula_weight 501.35
_chemical_name_systematic
;
(<i>N</i>-Phenylbenzamido)(subphthalocyaninato)boron
;
_space_group_crystal_system monoclinic
_space_group_IT_number 14
_space_group_name_Hall '-P 2ybc'
_space_group_name_H-M_alt 'P 1 21/c 1'
_atom_sites_solution_hydrogens geom
_atom_sites_solution_primary direct
_audit_creation_method SHELXL-2019/1
_cell_angle_alpha 90
_cell_angle_beta 114.734(2)
_cell_angle_gamma 90
_cell_formula_units_Z 4
_cell_length_a 10.3502(4)
_cell_length_b 20.7509(8)
_cell_length_c 12.2816(5)
_cell_measurement_reflns_used 9219
_cell_measurement_temperature 150(2)
_cell_measurement_theta_max 65.77
_cell_measurement_theta_min 4.26
_cell_volume 2395.80(17)
_computing_cell_refinement
;
APEX4 (Bruker, 2021)
;
_computing_data_collection
;
APEX4 (Bruker, 2021)
;
_computing_data_reduction
;
APEX4 (Bruker, 2021)
;
_computing_molecular_graphics
;
PLATON (Spek, 2020)
;
_computing_publication_material
;
SHELXTL (Sheldrick, 2008)
;
_computing_structure_refinement
;
SHELXL2019 (Sheldrick, 2015<i>b</i>)
;
_computing_structure_solution
;
SHELXT2018 (Sheldrick, 2015<i>a</i>)
;
_diffrn_ambient_temperature 150(2)
_diffrn_measured_fraction_theta_full 0.981
_diffrn_measured_fraction_theta_max 0.981
_diffrn_measurement_device_type 'Bruker Kappa APEX-DUO CMOS PHOTON II'
_diffrn_measurement_method '\f and \w scans'
_diffrn_radiation_type CuK\a
_diffrn_radiation_wavelength 1.54178
_diffrn_reflns_av_R_equivalents 0.1111
_diffrn_reflns_av_unetI/netI 0.0654
_diffrn_reflns_limit_h_max 12
_diffrn_reflns_limit_h_min -12
_diffrn_reflns_limit_k_max 24
_diffrn_reflns_limit_k_min -24
_diffrn_reflns_limit_l_max 14
_diffrn_reflns_limit_l_min -14
_diffrn_reflns_number 41606
_diffrn_reflns_theta_full 66.441
_diffrn_reflns_theta_max 66.441
_diffrn_reflns_theta_min 4.261
_diffrn_source 'Inoatec ImuS with multi-layer optics'
_exptl_absorpt_coefficient_mu 0.677
_exptl_absorpt_correction_T_max 0.7528
_exptl_absorpt_correction_T_min 0.4616
_exptl_absorpt_correction_type multi-scan
_exptl_absorpt_process_details
;
(SADABS; Krause <i>et al.</i>,  2015)
;
_exptl_crystal_colour purple
_exptl_crystal_density_diffrn 1.390
_exptl_crystal_description Shard
_exptl_crystal_F_000 1040
_exptl_crystal_size_max 0.190
_exptl_crystal_size_mid 0.140
_exptl_crystal_size_min 0.090
_refine_diff_density_max 0.284
_refine_diff_density_min -0.351
_refine_ls_extinction_coef 0.0101(12)
_refine_ls_extinction_expression Fc^*^=kFc[1+0.001xFc^2^\l^3^/sin(2\q)]^-1/4^
_refine_ls_extinction_method
;
SHELXL2019 (Sheldrick, 2015<i>b</i>)
;
_refine_ls_goodness_of_fit_ref 1.062
_refine_ls_hydrogen_treatment constr
_refine_ls_matrix_type full
_refine_ls_number_parameters 354
_refine_ls_number_reflns 4159
_refine_ls_number_restraints 0
_refine_ls_restrained_S_all 1.062
_refine_ls_R_factor_all 0.0670
_refine_ls_R_factor_gt 0.0554
_refine_ls_shift/su_max 0.000
_refine_ls_shift/su_mean 0.000
_refine_ls_structure_factor_coef Fsqd
_refine_ls_weighting_details 'w=1/[\s^2^(Fo^2^)+(0.1179P)^2^] where P=(Fo^2^+2Fc^2^)/3'
_refine_ls_weighting_scheme calc
_refine_ls_wR_factor_gt 0.1537
_refine_ls_wR_factor_ref 0.1646
_reflns_number_gt 3432
_reflns_number_total 4159
_reflns_threshold_expression 'I > 2\s(I)'
_cod_data_source_file dg3059.cif
_cod_data_source_block d22150_a
_cod_original_sg_symbol_H-M 'P 21/c'
_cod_database_code 2312616
_shelx_space_group_comment
;
The symmetry employed for this shelxl refinement is uniquely defined
by the following loop, which should always be used as a source of
symmetry information in preference to the above space-group names.
They are only intended as comments.
;
_shelx_estimated_absorpt_t_min 0.882
_shelx_estimated_absorpt_t_max 0.942

loop_
_space_group_symop_operation_xyz
'x, y, z'
'-x, y+1/2, -z+1/2'
'-x, -y, -z'
'x, -y-1/2, z-1/2'

loop_
_atom_site_type_symbol
_atom_site_label
_atom_site_fract_x
_atom_site_fract_y
_atom_site_fract_z
_atom_site_U_iso_or_equiv
_atom_site_adp_type
_atom_site_calc_flag
_atom_site_occupancy
_atom_site_disorder_assembly
_atom_site_disorder_group
N N1 0.65532(16) 0.59175(7) 0.21413(13) 0.0257(4) Uani d 1 . .
N N2 0.73697(17) 0.69317(7) 0.17604(13) 0.0281(4) Uani d 1 . .
N N3 0.75068(16) 0.66827(7) 0.36934(13) 0.0258(4) Uani d 1 . .
N N4 0.87250(17) 0.63159(8) 0.57049(13) 0.0286(4) Uani d 1 . .
N N5 0.73686(17) 0.55959(7) 0.41500(13) 0.0268(4) Uani d 1 . .
N N6 0.69933(16) 0.48035(7) 0.26647(13) 0.0287(4) Uani d 1 . .
N N7 0.50830(17) 0.62224(7) 0.33581(14) 0.0295(4) Uani d 1 . .
B B1 0.6507(2) 0.61169(10) 0.33133(18) 0.0260(5) Uani d 1 . .
C C1 0.66648(19) 0.52872(9) 0.18618(16) 0.0274(4) Uani d 1 . .
C C2 0.67281(19) 0.52945(9) 0.07061(16) 0.0279(5) Uani d 1 . .
C C3 0.6813(2) 0.48015(10) -0.00334(17) 0.0326(5) Uani d 1 . .
H H3A 0.675160 0.436222 0.015789 0.039 Uiso calc 1 . .
C C4 0.6988(2) 0.49697(11) -0.10515(18) 0.0385(5) Uani d 1 . .
H H4A 0.704486 0.464057 -0.156727 0.046 Uiso calc 1 . .
C C5 0.7083(2) 0.56135(11) -0.13372(18) 0.0399(5) Uani d 1 . .
H H5A 0.719779 0.571278 -0.204686 0.048 Uiso calc 1 . .
C C6 0.7015(2) 0.61122(10) -0.06111(16) 0.0335(5) Uani d 1 . .
H H6A 0.709225 0.654920 -0.080673 0.040 Uiso calc 1 . .
C C7 0.68294(19) 0.59499(10) 0.04165(16) 0.0291(5) Uani d 1 . .
C C8 0.68407(19) 0.63353(9) 0.14095(16) 0.0271(4) Uani d 1 . .
C C9 0.7765(2) 0.70803(9) 0.29241(16) 0.0259(4) Uani d 1 . .
C C10 0.8777(2) 0.75606(9) 0.36766(16) 0.0268(4) Uani d 1 . .
C C11 0.9404(2) 0.80922(9) 0.34031(17) 0.0297(5) Uani d 1 . .
H H11A 0.914763 0.821832 0.259550 0.036 Uiso calc 1 . .
C C12 1.0412(2) 0.84310(9) 0.43435(18) 0.0340(5) Uani d 1 . .
H H12A 1.082772 0.880434 0.417544 0.041 Uiso calc 1 . .
C C13 1.0837(2) 0.82399(10) 0.55379(19) 0.0345(5) Uani d 1 . .
H H13A 1.154291 0.848103 0.616179 0.041 Uiso calc 1 . .
C C14 1.0241(2) 0.77033(9) 0.58198(18) 0.0308(5) Uani d 1 . .
H H14A 1.054145 0.756741 0.662766 0.037 Uiso calc 1 . .
C C15 0.9192(2) 0.73697(9) 0.48870(16) 0.0274(4) Uani d 1 . .
C C16 0.8426(2) 0.67775(9) 0.48600(16) 0.0266(4) Uani d 1 . .
C C17 0.8247(2) 0.57179(9) 0.53119(16) 0.0274(5) Uani d 1 . .
C C18 0.8719(2) 0.50927(9) 0.58638(16) 0.0285(4) Uani d 1 . .
C C19 0.9529(2) 0.49073(10) 0.70445(17) 0.0315(5) Uani d 1 . .
H H19A 0.989752 0.521786 0.766778 0.038 Uiso calc 1 . .
C C20 0.9779(2) 0.42583(10) 0.72813(18) 0.0340(5) Uani d 1 . .
H H20A 1.029217 0.411922 0.808573 0.041 Uiso calc 1 . .
C C21 0.9292(2) 0.38011(10) 0.63620(18) 0.0331(5) Uani d 1 . .
H H21A 0.948039 0.335780 0.655653 0.040 Uiso calc 1 . .
C C22 0.8544(2) 0.39775(9) 0.51793(19) 0.0317(5) Uani d 1 . .
H H22A 0.826125 0.366534 0.455678 0.038 Uiso calc 1 . .
C C23 0.8217(2) 0.46271(9) 0.49248(17) 0.0279(4) Uani d 1 . .
C C24 0.7415(2) 0.49745(9) 0.38169(16) 0.0277(4) Uani d 1 . .
C C25 0.4518(2) 0.68471(9) 0.32846(17) 0.0298(5) Uani d 1 . .
C C26 0.4561(2) 0.72829(10) 0.24303(18) 0.0338(5) Uani d 1 . .
H H26A 0.493158 0.714706 0.187913 0.041 Uiso calc 1 . .
C C27 0.4072(2) 0.79084(11) 0.2374(2) 0.0413(5) Uani d 1 . .
H H27A 0.414424 0.820032 0.180682 0.050 Uiso calc 1 . .
C C28 0.3480(2) 0.81124(11) 0.3135(2) 0.0452(6) Uani d 1 . .
H H28A 0.313590 0.854061 0.308949 0.054 Uiso calc 1 . .
C C29 0.3396(2) 0.76848(12) 0.3959(2) 0.0454(6) Uani d 1 . .
H H29A 0.297853 0.781872 0.447959 0.054 Uiso calc 1 . .
C C30 0.3913(2) 0.70597(10) 0.40425(19) 0.0366(5) Uani d 1 . .
H H30A 0.385245 0.677382 0.462364 0.044 Uiso calc 1 . .
C C31 0.4606(2) 0.57447(10) 0.3988(2) 0.0382(5) Uani d 1 . .
H H31A 0.487879 0.531267 0.383831 0.057 Uiso calc 1 . .
H H31B 0.356914 0.576775 0.369558 0.057 Uiso calc 1 . .
H H31C 0.505052 0.583395 0.485013 0.057 Uiso calc 1 . .

loop_
_atom_site_aniso_label
_atom_site_aniso_U_11
_atom_site_aniso_U_22
_atom_site_aniso_U_33
_atom_site_aniso_U_12
_atom_site_aniso_U_13
_atom_site_aniso_U_23
N1 0.0278(8) 0.0275(9) 0.0265(8) -0.0002(6) 0.0159(6) -0.0006(6)
N2 0.0313(9) 0.0293(9) 0.0274(8) 0.0018(7) 0.0159(7) 0.0015(6)
N3 0.0302(8) 0.0260(8) 0.0266(8) 0.0006(6) 0.0172(7) 0.0000(6)
N4 0.0369(9) 0.0273(9) 0.0279(8) 0.0006(7) 0.0200(7) -0.0001(6)
N5 0.0302(9) 0.0269(9) 0.0282(8) -0.0002(6) 0.0169(7) -0.0006(6)
N6 0.0292(8) 0.0303(9) 0.0303(9) -0.0018(7) 0.0162(7) -0.0015(7)
N7 0.0337(9) 0.0274(9) 0.0358(9) 0.0006(7) 0.0228(7) 0.0013(6)
B1 0.0293(11) 0.0270(11) 0.0256(11) 0.0007(9) 0.0154(9) 0.0011(8)
C1 0.0261(10) 0.0299(10) 0.0290(9) -0.0022(8) 0.0144(8) -0.0036(8)
C2 0.0237(10) 0.0348(11) 0.0275(9) -0.0012(8) 0.0129(8) -0.0027(8)
C3 0.0283(10) 0.0368(11) 0.0321(10) 0.0004(8) 0.0120(8) -0.0066(8)
C4 0.0380(12) 0.0453(13) 0.0368(11) -0.0008(10) 0.0203(9) -0.0099(9)
C5 0.0437(13) 0.0520(14) 0.0300(11) -0.0046(10) 0.0214(9) -0.0048(9)
C6 0.0361(11) 0.0412(12) 0.0267(10) -0.0040(9) 0.0167(8) -0.0024(8)
C7 0.0254(10) 0.0362(11) 0.0279(10) -0.0015(8) 0.0134(8) -0.0020(8)
C8 0.0269(10) 0.0328(11) 0.0250(9) 0.0014(8) 0.0142(8) 0.0014(7)
C9 0.0293(10) 0.0270(10) 0.0266(9) 0.0039(8) 0.0168(8) 0.0027(7)
C10 0.0329(10) 0.0247(10) 0.0305(10) 0.0032(8) 0.0207(8) -0.0011(7)
C11 0.0356(11) 0.0277(11) 0.0339(10) 0.0042(8) 0.0227(9) 0.0025(8)
C12 0.0387(11) 0.0271(10) 0.0447(12) -0.0021(8) 0.0259(9) -0.0011(8)
C13 0.0371(11) 0.0307(11) 0.0398(11) -0.0028(8) 0.0201(9) -0.0063(8)
C14 0.0375(11) 0.0278(10) 0.0311(10) 0.0021(8) 0.0184(9) -0.0020(8)
C15 0.0353(10) 0.0242(10) 0.0307(10) 0.0025(8) 0.0217(8) -0.0016(7)
C16 0.0312(10) 0.0275(10) 0.0276(10) -0.0003(8) 0.0186(8) -0.0016(7)
C17 0.0329(10) 0.0291(10) 0.0259(10) 0.0005(8) 0.0179(8) 0.0005(7)
C18 0.0315(10) 0.0280(10) 0.0324(10) -0.0001(8) 0.0199(8) 0.0027(8)
C19 0.0312(10) 0.0364(11) 0.0316(10) -0.0020(8) 0.0178(8) 0.0030(8)
C20 0.0290(11) 0.0374(12) 0.0379(11) 0.0040(8) 0.0161(9) 0.0095(9)
C21 0.0299(11) 0.0307(11) 0.0455(12) 0.0045(8) 0.0223(9) 0.0092(9)
C22 0.0306(10) 0.0287(11) 0.0449(12) 0.0006(8) 0.0248(9) 0.0010(8)
C23 0.0264(10) 0.0304(11) 0.0341(10) 0.0006(8) 0.0198(8) 0.0034(8)
C24 0.0304(10) 0.0266(10) 0.0332(10) -0.0001(8) 0.0203(8) -0.0003(8)
C25 0.0278(10) 0.0318(11) 0.0320(10) -0.0010(8) 0.0146(8) -0.0019(8)
C26 0.0309(10) 0.0387(12) 0.0343(11) 0.0033(9) 0.0163(8) 0.0042(8)
C27 0.0389(12) 0.0407(13) 0.0450(13) 0.0040(9) 0.0182(10) 0.0096(10)
C28 0.0449(13) 0.0367(12) 0.0522(14) 0.0098(10) 0.0184(11) -0.0012(10)
C29 0.0458(13) 0.0500(14) 0.0466(13) 0.0096(11) 0.0256(11) -0.0068(10)
C30 0.0402(12) 0.0396(12) 0.0365(11) 0.0038(9) 0.0226(9) -0.0007(9)
C31 0.0401(12) 0.0386(12) 0.0470(13) -0.0024(9) 0.0293(10) 0.0044(9)

loop_
_atom_type_symbol
_atom_type_description
_atom_type_scat_dispersion_real
_atom_type_scat_dispersion_imag
_atom_type_scat_source
C C 0.0181 0.0091 'International Tables Vol C Tables 4.2.6.8 and 6.1.1.4'
H H 0.0000 0.0000 'International Tables Vol C Tables 4.2.6.8 and 6.1.1.4'
B B 0.0090 0.0039 'International Tables Vol C Tables 4.2.6.8 and 6.1.1.4'
N N 0.0311 0.0180 'International Tables Vol C Tables 4.2.6.8 and 6.1.1.4'

loop_
_geom_angle_atom_site_label_1
_geom_angle_atom_site_label_2
_geom_angle_atom_site_label_3
_geom_angle_site_symmetry_1
_geom_angle_site_symmetry_3
_geom_angle
_geom_angle_publ_flag
C8 N1 C1 . . 112.10(15) ?
C8 N1 B1 . . 123.51(16) ?
C1 N1 B1 . . 122.53(15) ?
C9 N2 C8 . . 116.83(15) ?
C16 N3 C9 . . 112.88(15) ?
C16 N3 B1 . . 121.73(15) ?
C9 N3 B1 . . 124.51(15) ?
C17 N4 C16 . . 116.49(16) ?
C17 N5 C24 . . 113.64(15) ?
C17 N5 B1 . . 122.02(15) ?
C24 N5 B1 . . 124.24(15) ?
C24 N6 C1 . . 116.48(16) ?
C25 N7 C31 . . 115.73(16) ?
C25 N7 B1 . . 120.98(15) ?
C31 N7 B1 . . 118.03(15) ?
N5 B1 N3 . . 102.41(15) ?
N5 B1 N7 . . 112.84(16) ?
N3 B1 N7 . . 115.47(16) ?
N5 B1 N1 . . 101.96(15) ?
N3 B1 N1 . . 102.49(15) ?
N7 B1 N1 . . 119.45(16) ?
N6 C1 N1 . . 123.37(16) ?
N6 C1 C2 . . 128.62(17) ?
N1 C1 C2 . . 106.19(15) ?
C3 C2 C7 . . 120.52(18) ?
C3 C2 C1 . . 132.17(18) ?
C7 C2 C1 . . 107.09(16) ?
C4 C3 C2 . . 118.15(19) ?
C4 C3 H3A . . 120.9 ?
C2 C3 H3A . . 120.9 ?
C3 C4 C5 . . 121.31(19) ?
C3 C4 H4A . . 119.3 ?
C5 C4 H4A . . 119.3 ?
C6 C5 C4 . . 121.65(19) ?
C6 C5 H5A . . 119.2 ?
C4 C5 H5A . . 119.2 ?
C5 C6 C7 . . 117.7(2) ?
C5 C6 H6A . . 121.1 ?
C7 C6 H6A . . 121.1 ?
C6 C7 C2 . . 120.67(18) ?
C6 C7 C8 . . 132.07(19) ?
C2 C7 C8 . . 106.98(16) ?
N2 C8 N1 . . 122.84(16) ?
N2 C8 C7 . . 129.21(17) ?
N1 C8 C7 . . 105.95(16) ?
N2 C9 N3 . . 122.43(17) ?
N2 C9 C10 . . 130.26(16) ?
N3 C9 C10 . . 105.73(15) ?
C11 C10 C15 . . 120.45(17) ?
C11 C10 C9 . . 132.22(17) ?
C15 C10 C9 . . 107.14(15) ?
C12 C11 C10 . . 117.86(18) ?
C12 C11 H11A . . 121.1 ?
C10 C11 H11A . . 121.1 ?
C11 C12 C13 . . 121.87(19) ?
C11 C12 H12A . . 119.1 ?
C13 C12 H12A . . 119.1 ?
C14 C13 C12 . . 120.76(19) ?
C14 C13 H13A . . 119.6 ?
C12 C13 H13A . . 119.6 ?
C13 C14 C15 . . 118.07(18) ?
C13 C14 H14A . . 121.0 ?
C15 C14 H14A . . 121.0 ?
C14 C15 C10 . . 120.93(17) ?
C14 C15 C16 . . 132.07(17) ?
C10 C15 C16 . . 106.76(15) ?
N4 C16 N3 . . 122.75(17) ?
N4 C16 C15 . . 129.35(17) ?
N3 C16 C15 . . 106.25(15) ?
N4 C17 N5 . . 122.15(17) ?
N4 C17 C18 . . 130.88(17) ?
N5 C17 C18 . . 105.73(16) ?
C19 C18 C23 . . 120.82(18) ?
C19 C18 C17 . . 132.26(18) ?
C23 C18 C17 . . 106.90(16) ?
C20 C19 C18 . . 117.89(19) ?
C20 C19 H19A . . 121.1 ?
C18 C19 H19A . . 121.1 ?
C19 C20 C21 . . 121.34(19) ?
C19 C20 H20A . . 119.3 ?
C21 C20 H20A . . 119.3 ?
C22 C21 C20 . . 121.64(19) ?
C22 C21 H21A . . 119.2 ?
C20 C21 H21A . . 119.2 ?
C21 C22 C23 . . 118.01(19) ?
C21 C22 H22A . . 121.0 ?
C23 C22 H22A . . 121.0 ?
C22 C23 C18 . . 120.14(17) ?
C22 C23 C24 . . 132.81(18) ?
C18 C23 C24 . . 107.04(16) ?
N6 C24 N5 . . 122.07(16) ?
N6 C24 C23 . . 131.43(17) ?
N5 C24 C23 . . 105.47(15) ?
C30 C25 C26 . . 117.39(18) ?
C30 C25 N7 . . 122.60(18) ?
C26 C25 N7 . . 120.01(17) ?
C27 C26 C25 . . 121.2(2) ?
C27 C26 H26A . . 119.4 ?
C25 C26 H26A . . 119.4 ?
C28 C27 C26 . . 120.7(2) ?
C28 C27 H27A . . 119.6 ?
C26 C27 H27A . . 119.6 ?
C29 C28 C27 . . 118.9(2) ?
C29 C28 H28A . . 120.6 ?
C27 C28 H28A . . 120.6 ?
C28 C29 C30 . . 121.0(2) ?
C28 C29 H29A . . 119.5 ?
C30 C29 H29A . . 119.5 ?
C29 C30 C25 . . 120.9(2) ?
C29 C30 H30A . . 119.6 ?
C25 C30 H30A . . 119.6 ?
N7 C31 H31A . . 109.5 ?
N7 C31 H31B . . 109.5 ?
H31A C31 H31B . . 109.5 ?
N7 C31 H31C . . 109.5 ?
H31A C31 H31C . . 109.5 ?
H31B C31 H31C . . 109.5 ?

loop_
_geom_bond_atom_site_label_1
_geom_bond_atom_site_label_2
_geom_bond_site_symmetry_2
_geom_bond_distance
_geom_bond_publ_flag
N1 C8 . 1.368(2) ?
N1 C1 . 1.369(2) ?
N1 B1 . 1.518(2) ?
N2 C9 . 1.348(2) ?
N2 C8 . 1.349(3) ?
N3 C16 . 1.362(2) ?
N3 C9 . 1.362(2) ?
N3 B1 . 1.504(3) ?
N4 C17 . 1.348(2) ?
N4 C16 . 1.350(2) ?
N5 C17 . 1.357(2) ?
N5 C24 . 1.360(2) ?
N5 B1 . 1.501(3) ?
N6 C24 . 1.342(2) ?
N6 C1 . 1.347(2) ?
N7 C25 . 1.409(3) ?
N7 C31 . 1.464(3) ?
N7 B1 . 1.513(3) ?
C1 C2 . 1.448(3) ?
C2 C3 . 1.395(3) ?
C2 C7 . 1.421(3) ?
C3 C4 . 1.381(3) ?
C3 H3A . 0.9500 ?
C4 C5 . 1.395(3) ?
C4 H4A . 0.9500 ?
C5 C6 . 1.387(3) ?
C5 H5A . 0.9500 ?
C6 C7 . 1.395(3) ?
C6 H6A . 0.9500 ?
C7 C8 . 1.454(3) ?
C9 C10 . 1.461(3) ?
C10 C11 . 1.390(3) ?
C10 C15 . 1.420(3) ?
C11 C12 . 1.381(3) ?
C11 H11A . 0.9500 ?
C12 C13 . 1.401(3) ?
C12 H12A . 0.9500 ?
C13 C14 . 1.385(3) ?
C13 H13A . 0.9500 ?
C14 C15 . 1.389(3) ?
C14 H14A . 0.9500 ?
C15 C16 . 1.456(3) ?
C17 C18 . 1.450(3) ?
C18 C19 . 1.392(3) ?
C18 C23 . 1.425(3) ?
C19 C20 . 1.379(3) ?
C19 H19A . 0.9500 ?
C20 C21 . 1.397(3) ?
C20 H20A . 0.9500 ?
C21 C22 . 1.379(3) ?
C21 H21A . 0.9500 ?
C22 C23 . 1.393(3) ?
C22 H22A . 0.9500 ?
C23 C24 . 1.454(3) ?
C25 C30 . 1.394(3) ?
C25 C26 . 1.400(3) ?
C26 C27 . 1.384(3) ?
C26 H26A . 0.9500 ?
C27 C28 . 1.380(3) ?
C27 H27A . 0.9500 ?
C28 C29 . 1.376(3) ?
C28 H28A . 0.9500 ?
C29 C30 . 1.391(3) ?
C29 H29A . 0.9500 ?
C30 H30A . 0.9500 ?
C31 H31A . 0.9800 ?
C31 H31B . 0.9800 ?
C31 H31C . 0.9800 ?

loop_
_geom_torsion_atom_site_label_1
_geom_torsion_atom_site_label_2
_geom_torsion_atom_site_label_3
_geom_torsion_atom_site_label_4
_geom_torsion_site_symmetry_1
_geom_torsion_site_symmetry_2
_geom_torsion_site_symmetry_3
_geom_torsion_site_symmetry_4
_geom_torsion
_geom_torsion_publ_flag
C17 N5 B1 N3 . . . . 37.5(2) ?
C24 N5 B1 N3 . . . . -138.68(17) ?
C17 N5 B1 N7 . . . . -87.3(2) ?
C24 N5 B1 N7 . . . . 96.5(2) ?
C17 N5 B1 N1 . . . . 143.34(16) ?
C24 N5 B1 N1 . . . . -32.8(2) ?
C16 N3 B1 N5 . . . . -34.8(2) ?
C9 N3 B1 N5 . . . . 133.72(17) ?
C16 N3 B1 N7 . . . . 88.3(2) ?
C9 N3 B1 N7 . . . . -103.3(2) ?
C16 N3 B1 N1 . . . . -140.19(16) ?
C9 N3 B1 N1 . . . . 28.3(2) ?
C25 N7 B1 N5 . . . . 141.49(17) ?
C31 N7 B1 N5 . . . . -11.8(2) ?
C25 N7 B1 N3 . . . . 24.2(2) ?
C31 N7 B1 N3 . . . . -129.11(18) ?
C25 N7 B1 N1 . . . . -98.8(2) ?
C31 N7 B1 N1 . . . . 107.9(2) ?
C8 N1 B1 N5 . . . . -133.49(17) ?
C1 N1 B1 N5 . . . . 29.8(2) ?
C8 N1 B1 N3 . . . . -27.7(2) ?
C1 N1 B1 N3 . . . . 135.54(16) ?
C8 N1 B1 N7 . . . . 101.4(2) ?
C1 N1 B1 N7 . . . . -95.3(2) ?
C24 N6 C1 N1 . . . . -9.3(3) ?
C24 N6 C1 C2 . . . . 153.20(19) ?
C8 N1 C1 N6 . . . . 152.83(17) ?
B1 N1 C1 N6 . . . . -12.1(3) ?
C8 N1 C1 C2 . . . . -13.0(2) ?
B1 N1 C1 C2 . . . . -177.97(15) ?
N6 C1 C2 C3 . . . . 16.8(3) ?
N1 C1 C2 C3 . . . . -178.39(19) ?
N6 C1 C2 C7 . . . . -157.64(18) ?
N1 C1 C2 C7 . . . . 7.2(2) ?
C7 C2 C3 C4 . . . . -0.4(3) ?
C1 C2 C3 C4 . . . . -174.19(19) ?
C2 C3 C4 C5 . . . . 0.2(3) ?
C3 C4 C5 C6 . . . . 0.4(3) ?
C4 C5 C6 C7 . . . . -0.8(3) ?
C5 C6 C7 C2 . . . . 0.6(3) ?
C5 C6 C7 C8 . . . . 173.7(2) ?
C3 C2 C7 C6 . . . . 0.0(3) ?
C1 C2 C7 C6 . . . . 175.20(17) ?
C3 C2 C7 C8 . . . . -174.65(16) ?
C1 C2 C7 C8 . . . . 0.6(2) ?
C9 N2 C8 N1 . . . . 7.4(3) ?
C9 N2 C8 C7 . . . . -154.15(19) ?
C1 N1 C8 N2 . . . . -151.92(17) ?
B1 N1 C8 N2 . . . . 12.9(3) ?
C1 N1 C8 C7 . . . . 13.3(2) ?
B1 N1 C8 C7 . . . . 178.11(16) ?
C6 C7 C8 N2 . . . . -17.9(3) ?
C2 C7 C8 N2 . . . . 155.87(18) ?
C6 C7 C8 N1 . . . . 178.1(2) ?
C2 C7 C8 N1 . . . . -8.09(19) ?
C8 N2 C9 N3 . . . . -7.2(3) ?
C8 N2 C9 C10 . . . . 156.40(18) ?
C16 N3 C9 N2 . . . . 155.68(17) ?
B1 N3 C9 N2 . . . . -13.7(3) ?
C16 N3 C9 C10 . . . . -11.4(2) ?
B1 N3 C9 C10 . . . . 179.27(16) ?
N2 C9 C10 C11 . . . . 15.9(3) ?
N3 C9 C10 C11 . . . . -178.48(19) ?
N2 C9 C10 C15 . . . . -158.94(19) ?
N3 C9 C10 C15 . . . . 6.70(19) ?
C15 C10 C11 C12 . . . . -1.3(3) ?
C9 C10 C11 C12 . . . . -175.58(19) ?
C10 C11 C12 C13 . . . . 2.1(3) ?
C11 C12 C13 C14 . . . . -0.9(3) ?
C12 C13 C14 C15 . . . . -1.3(3) ?
C13 C14 C15 C10 . . . . 2.1(3) ?
C13 C14 C15 C16 . . . . 175.63(19) ?
C11 C10 C15 C14 . . . . -0.8(3) ?
C9 C10 C15 C14 . . . . 174.77(17) ?
C11 C10 C15 C16 . . . . -175.80(17) ?
C9 C10 C15 C16 . . . . -0.24(19) ?
C17 N4 C16 N3 . . . . 10.2(3) ?
C17 N4 C16 C15 . . . . -153.12(19) ?
C9 N3 C16 N4 . . . . -155.34(17) ?
B1 N3 C16 N4 . . . . 14.4(3) ?
C9 N3 C16 C15 . . . . 11.3(2) ?
B1 N3 C16 C15 . . . . -179.02(16) ?
C14 C15 C16 N4 . . . . -15.1(3) ?
C10 C15 C16 N4 . . . . 159.09(19) ?
C14 C15 C16 N3 . . . . 179.45(19) ?
C10 C15 C16 N3 . . . . -6.32(19) ?
C16 N4 C17 N5 . . . . -7.6(3) ?
C16 N4 C17 C18 . . . . 157.72(19) ?
C24 N5 C17 N4 . . . . 156.89(18) ?
B1 N5 C17 N4 . . . . -19.7(3) ?
C24 N5 C17 C18 . . . . -11.6(2) ?
B1 N5 C17 C18 . . . . 171.81(17) ?
N4 C17 C18 C19 . . . . 18.9(4) ?
N5 C17 C18 C19 . . . . -174.0(2) ?
N4 C17 C18 C23 . . . . -159.61(19) ?
N5 C17 C18 C23 . . . . 7.5(2) ?
C23 C18 C19 C20 . . . . -2.6(3) ?
C17 C18 C19 C20 . . . . 179.1(2) ?
C18 C19 C20 C21 . . . . 2.8(3) ?
C19 C20 C21 C22 . . . . 0.2(3) ?
C20 C21 C22 C23 . . . . -3.3(3) ?
C21 C22 C23 C18 . . . . 3.5(3) ?
C21 C22 C23 C24 . . . . -177.12(19) ?
C19 C18 C23 C22 . . . . -0.6(3) ?
C17 C18 C23 C22 . . . . 178.12(17) ?
C19 C18 C23 C24 . . . . 179.91(17) ?
C17 C18 C23 C24 . . . . -1.4(2) ?
C1 N6 C24 N5 . . . . 6.9(3) ?
C1 N6 C24 C23 . . . . -159.73(19) ?
C17 N5 C24 N6 . . . . -158.89(17) ?
B1 N5 C24 N6 . . . . 17.6(3) ?
C17 N5 C24 C23 . . . . 10.7(2) ?
B1 N5 C24 C23 . . . . -172.81(17) ?
C22 C23 C24 N6 . . . . -16.4(4) ?
C18 C23 C24 N6 . . . . 163.04(19) ?
C22 C23 C24 N5 . . . . 175.3(2) ?
C18 C23 C24 N5 . . . . -5.2(2) ?
C31 N7 C25 C30 . . . . 19.0(3) ?
B1 N7 C25 C30 . . . . -134.9(2) ?
C31 N7 C25 C26 . . . . -161.42(18) ?
B1 N7 C25 C26 . . . . 44.7(3) ?
C30 C25 C26 C27 . . . . 2.5(3) ?
N7 C25 C26 C27 . . . . -177.08(19) ?
C25 C26 C27 C28 . . . . -2.4(3) ?
C26 C27 C28 C29 . . . . 0.6(3) ?
C27 C28 C29 C30 . . . . 0.8(4) ?
C28 C29 C30 C25 . . . . -0.6(3) ?
C26 C25 C30 C29 . . . . -1.1(3) ?
N7 C25 C30 C29 . . . . 178.54(19) ?
